data_4343394
loop_
_publ_author_name
'Petrov, Alex R.'
'Derheim, Anatoli'
'Oetzel, Jan'
'Leibold, Michael'
'Bruhn, Clemens'
'Scheerer, Stefan'
'O\&swald, Steffen'
'Winter, Rainer F.'
'Siemeling, Ulrich'

_publ_section_title
;
 A Stable Planar-Chiral N-Heterocyclic Carbene with a 1,1'-Ferrocenediyl
 Backbone.
;
_journal_issue 13
_journal_name_full 'Inorganic chemistry'
_journal_page_first 6657
_journal_page_last 6670
_journal_paper_doi 10.1021/acs.inorgchem.5b01064
_journal_volume 54
_journal_year 2015
_chemical_formula_sum 'C59 H92 Fe2 N4 O'
_chemical_formula_weight 985.06
_space_group_crystal_system monoclinic
_space_group_IT_number 14
_space_group_name_Hall '-P 2yn'
_space_group_name_H-M_alt 'P 1 21/n 1'
_symmetry_space_group_name_Hall '-P 2yn'
_symmetry_space_group_name_H-M 'P 1 21/n 1'
_atom_sites_solution_hydrogens geom
_audit_creation_method SHELXL-2014/7
_cell_angle_alpha 90
_cell_angle_beta 96.622(2)
_cell_angle_gamma 90
_cell_formula_units_Z 4
_cell_length_a 11.2320(3)
_cell_length_b 21.6146(8)
_cell_length_c 22.6191(6)
_cell_measurement_reflns_used 23808
_cell_measurement_temperature 173(2)
_cell_measurement_theta_max 25.95
_cell_measurement_theta_min 1.81
_cell_volume 5454.7(3)
_computing_structure_refinement 'SHELXL-2014/7 (Sheldrick, 2014)'
_diffrn_ambient_temperature 173(2)
_diffrn_detector 'image plate (34 cm diameter)'
_diffrn_detector_area_resol_mean 6.67
_diffrn_detector_type STOE
_diffrn_measured_fraction_theta_full 0.997
_diffrn_measured_fraction_theta_max 0.982
_diffrn_measurement_details ' 144 frames, detector distance = 133 mm'
_diffrn_measurement_device '2-circle goniometer'
_diffrn_measurement_device_type 'STOE IPDS 2'
_diffrn_measurement_method 'rotation method'
_diffrn_radiation_collimation '1.2, 0.6 mm diameter, multiple pinhole'
_diffrn_radiation_monochromator 'plane graphite'
_diffrn_radiation_polarisn_norm 270
_diffrn_radiation_type 'Mo K\a'
_diffrn_radiation_wavelength 0.71073
_diffrn_reflns_av_R_equivalents 0.0400
_diffrn_reflns_av_unetI/netI 0.0365
_diffrn_reflns_laue_measured_fraction_full 0.997
_diffrn_reflns_laue_measured_fraction_max 0.982
_diffrn_reflns_limit_h_max 13
_diffrn_reflns_limit_h_min -13
_diffrn_reflns_limit_k_max 25
_diffrn_reflns_limit_k_min -23
_diffrn_reflns_limit_l_max 27
_diffrn_reflns_limit_l_min -22
_diffrn_reflns_number 28548
_diffrn_reflns_point_group_measured_fraction_full 0.997
_diffrn_reflns_point_group_measured_fraction_max 0.982
_diffrn_reflns_theta_full 25.242
_diffrn_reflns_theta_max 25.404
_diffrn_reflns_theta_min 1.307
_diffrn_source 'Genix Mo HF'
_diffrn_source_current 1.000
_diffrn_source_power 0.050
_diffrn_source_voltage 50
_exptl_absorpt_coefficient_mu 0.574
_exptl_absorpt_correction_T_max 0.9536
_exptl_absorpt_correction_T_min 0.9201
_exptl_absorpt_correction_type integration
_exptl_absorpt_process_details 'X-red ver. 1.58 (Stoe & Cie. 2012)'
_exptl_crystal_colour yellow
_exptl_crystal_density_diffrn 1.199
_exptl_crystal_description block
_exptl_crystal_F_000 2136
_exptl_crystal_size_max 0.150
_exptl_crystal_size_mid 0.140
_exptl_crystal_size_min 0.080
_refine_diff_density_max 0.532
_refine_diff_density_min -0.367
_refine_diff_density_rms 0.049
_refine_ls_extinction_method none
_refine_ls_goodness_of_fit_ref 1.015
_refine_ls_hydrogen_treatment constr
_refine_ls_matrix_type full
_refine_ls_number_parameters 619
_refine_ls_number_reflns 9882
_refine_ls_number_restraints 0
_refine_ls_restrained_S_all 1.015
_refine_ls_R_factor_all 0.0590
_refine_ls_R_factor_gt 0.0387
_refine_ls_shift/su_max 0.001
_refine_ls_shift/su_mean 0.000
_refine_ls_structure_factor_coef Fsqd
_refine_ls_weighting_details 'w=1/[\s^2^(Fo^2^)+(0.0447P)^2^+2.8126P] where P=(Fo^2^+2Fc^2^)/3'
_refine_ls_weighting_scheme calc
_refine_ls_wR_factor_gt 0.0883
_refine_ls_wR_factor_ref 0.0976
_reflns_Friedel_coverage 0.000
_reflns_number_gt 7457
_reflns_number_total 9882
_reflns_threshold_expression 'I > 2\s(I)'
_cod_data_source_file ic5b01064_si_006.cif
_cod_data_source_block i2133
_cod_depositor_comments 'Adding full bibliography for 4343389--4343397.cif.'
_cod_database_code 4343394
_shelx_shelxl_version_number 2014/7
_shelx_space_group_comment
;
The symmetry employed for this shelxl refinement is uniquely defined
by the following loop, which should always be used as a source of
symmetry information in preference to the above space-group names.
They are only intended as comments.
;
_shelx_estimated_absorpt_t_min 0.919
_shelx_estimated_absorpt_t_max 0.956

loop_
_space_group_symop_operation_xyz
'x, y, z'
'-x+1/2, y+1/2, -z+1/2'
'-x, -y, -z'
'x-1/2, -y-1/2, z-1/2'

loop_
_atom_site_label
_atom_site_type_symbol
_atom_site_fract_x
_atom_site_fract_y
_atom_site_fract_z
_atom_site_U_iso_or_equiv
_atom_site_adp_type
_atom_site_occupancy
_atom_site_site_symmetry_order
_atom_site_calc_flag
_atom_site_refinement_flags_posn
_atom_site_refinement_flags_adp
C1 C -0.01029(19) -0.08187(10) 0.80289(10) 0.0297(5) Uani 1 1 d . .
C2 C 0.00836(19) -0.10003(10) 0.74702(10) 0.0273(5) Uani 1 1 d . .
C3 C -0.12870(19) -0.15804(10) 0.67745(10) 0.0284(5) Uani 1 1 d . .
C4 C -0.24550(19) -0.13234(10) 0.67883(11) 0.0306(5) Uani 1 1 d . .
H4A H -0.2762 -0.1152 0.7127 0.037 Uiso 1 1 calc R U
C5 C -0.3076(2) -0.13686(11) 0.62058(11) 0.0333(5) Uani 1 1 d . .
H5A H -0.3872 -0.1231 0.6089 0.040 Uiso 1 1 calc R U
C6 C -0.2309(2) -0.16541(11) 0.58249(11) 0.0347(5) Uani 1 1 d . .
C7 C -0.1211(2) -0.17827(11) 0.61868(11) 0.0333(5) Uani 1 1 d . .
H7A H -0.0531 -0.1975 0.6052 0.040 Uiso 1 1 calc R U
C8 C -0.00781(18) -0.03863(10) 0.65721(10) 0.0272(5) Uani 1 1 d . .
C9 C -0.11304(19) -0.00299(10) 0.66098(10) 0.0276(5) Uani 1 1 d . .
H9A H -0.1399 0.0114 0.6969 0.033 Uiso 1 1 calc R U
C10 C -0.17211(19) 0.00786(11) 0.60264(10) 0.0309(5) Uani 1 1 d . .
C11 C -0.1018(2) -0.02130(11) 0.56238(11) 0.0343(5) Uani 1 1 d . .
H11A H -0.1189 -0.0215 0.5203 0.041 Uiso 1 1 calc R U
C12 C -0.0016(2) -0.05008(11) 0.59542(11) 0.0334(5) Uani 1 1 d . .
H12A H 0.0592 -0.0730 0.5792 0.040 Uiso 1 1 calc R U
C13 C -0.2626(2) -0.18623(12) 0.51880(11) 0.0420(6) Uani 1 1 d . .
C14 C -0.2985(3) -0.25404(15) 0.52016(15) 0.0660(9) Uani 1 1 d . .
H14A H -0.3692 -0.2584 0.5415 0.079 Uiso 1 1 calc R U
H14B H -0.2321 -0.2781 0.5406 0.079 Uiso 1 1 calc R U
H14C H -0.3171 -0.2693 0.4793 0.079 Uiso 1 1 calc R U
C15 C -0.1557(3) -0.17962(18) 0.48317(13) 0.0654(9) Uani 1 1 d . .
H15A H -0.0880 -0.2037 0.5024 0.078 Uiso 1 1 calc R U
H15B H -0.1328 -0.1359 0.4817 0.078 Uiso 1 1 calc R U
H15C H -0.1776 -0.1950 0.4426 0.078 Uiso 1 1 calc R U
C16 C -0.3667(3) -0.14860(17) 0.48818(15) 0.0732(11) Uani 1 1 d . .
H16C H -0.3868 -0.1636 0.4474 0.088 Uiso 1 1 calc R U
H16B H -0.3438 -0.1049 0.4874 0.088 Uiso 1 1 calc R U
H16A H -0.4365 -0.1531 0.5101 0.088 Uiso 1 1 calc R U
C17 C -0.2792(2) 0.04971(11) 0.58816(11) 0.0366(6) Uani 1 1 d . .
C18 C -0.3510(3) 0.05617(16) 0.64074(14) 0.0591(8) Uani 1 1 d . .
H18A H -0.3028 0.0779 0.6732 0.071 Uiso 1 1 calc R U
H18B H -0.3722 0.0150 0.6544 0.071 Uiso 1 1 calc R U
H18C H -0.4243 0.0798 0.6286 0.071 Uiso 1 1 calc R U
C19 C -0.2337(3) 0.11311(14) 0.57197(19) 0.0704(10) Uani 1 1 d . .
H19A H -0.1890 0.1093 0.5374 0.085 Uiso 1 1 calc R U
H19B H -0.1809 0.1298 0.6057 0.085 Uiso 1 1 calc R U
H19C H -0.3018 0.1411 0.5623 0.085 Uiso 1 1 calc R U
C20 C -0.3627(3) 0.02340(16) 0.53626(14) 0.0610(9) Uani 1 1 d . .
H20A H -0.3976 -0.0155 0.5484 0.073 Uiso 1 1 calc R U
H20B H -0.3173 0.0157 0.5025 0.073 Uiso 1 1 calc R U
H20C H -0.4270 0.0531 0.5245 0.073 Uiso 1 1 calc R U
C21 C 0.0358(2) -0.21457(10) 0.73619(12) 0.0333(5) Uani 1 1 d . .
H21B H 0.1099 -0.2036 0.7622 0.040 Uiso 1 1 calc R U
H21A H 0.0600 -0.2283 0.6976 0.040 Uiso 1 1 calc R U
C22 C -0.0235(2) -0.26931(11) 0.76450(12) 0.0377(6) Uani 1 1 d . .
C23 C -0.0629(3) -0.25226(15) 0.82418(15) 0.0684(10) Uani 1 1 d . .
H23A H -0.1173 -0.2167 0.8193 0.082 Uiso 1 1 calc R U
H23B H 0.0075 -0.2416 0.8520 0.082 Uiso 1 1 calc R U
H23C H -0.1045 -0.2875 0.8398 0.082 Uiso 1 1 calc R U
C24 C 0.0640(3) -0.32232(15) 0.7721(2) 0.0746(11) Uani 1 1 d . .
H24A H 0.1348 -0.3099 0.7989 0.089 Uiso 1 1 calc R U
H24B H 0.0884 -0.3336 0.7333 0.089 Uiso 1 1 calc R U
H24C H 0.0259 -0.3579 0.7890 0.089 Uiso 1 1 calc R U
C25 C -0.1335(3) -0.29233(15) 0.72423(17) 0.0668(9) Uani 1 1 d . .
H25A H -0.1105 -0.3024 0.6849 0.080 Uiso 1 1 calc R U
H25B H -0.1949 -0.2599 0.7203 0.080 Uiso 1 1 calc R U
H25C H -0.1655 -0.3294 0.7418 0.080 Uiso 1 1 calc R U
C26 C 0.18074(19) -0.08710(11) 0.69012(12) 0.0341(5) Uani 1 1 d . .
H26A H 0.1589 -0.1161 0.6567 0.041 Uiso 1 1 calc R U
H26B H 0.2186 -0.1118 0.7240 0.041 Uiso 1 1 calc R U
C27 C 0.2774(2) -0.04093(12) 0.67087(11) 0.0364(6) Uani 1 1 d . .
C28 C 0.3726(2) -0.02976(15) 0.72299(13) 0.0525(7) Uani 1 1 d . .
H28A H 0.4020 -0.0696 0.7395 0.063 Uiso 1 1 calc R U
H28B H 0.3379 -0.0060 0.7537 0.063 Uiso 1 1 calc R U
H28C H 0.4392 -0.0065 0.7094 0.063 Uiso 1 1 calc R U
C29 C 0.2308(3) 0.02159(15) 0.6495(2) 0.0746(12) Uani 1 1 d . .
H29A H 0.1831 0.0395 0.6788 0.090 Uiso 1 1 calc R U
H29B H 0.1806 0.0169 0.6113 0.090 Uiso 1 1 calc R U
H29C H 0.2984 0.0489 0.6443 0.090 Uiso 1 1 calc R U
C30 C 0.3386(3) -0.07262(16) 0.62247(14) 0.0613(9) Uani 1 1 d . .
H30A H 0.2802 -0.0794 0.5874 0.074 Uiso 1 1 calc R U
H30B H 0.3713 -0.1125 0.6372 0.074 Uiso 1 1 calc R U
H30C H 0.4038 -0.0464 0.6116 0.074 Uiso 1 1 calc R U
C31 C 0.02161(19) -0.01576(10) 0.82168(10) 0.0275(5) Uani 1 1 d . .
C32 C -0.05823(19) 0.09027(10) 0.81423(10) 0.0295(5) Uani 1 1 d . .
C33 C -0.0871(2) 0.13596(11) 0.85543(11) 0.0345(5) Uani 1 1 d . .
H33A H -0.1207 0.1289 0.8915 0.041 Uiso 1 1 calc R U
C34 C -0.0562(2) 0.19430(11) 0.83249(11) 0.0353(5) Uani 1 1 d . .
H34A H -0.0643 0.2330 0.8515 0.042 Uiso 1 1 calc R U
C35 C -0.0113(2) 0.18573(11) 0.77657(11) 0.0320(5) Uani 1 1 d . .
C36 C -0.01448(19) 0.12087(11) 0.76504(11) 0.0307(5) Uani 1 1 d . .
H36A H 0.0086 0.1013 0.7305 0.037 Uiso 1 1 calc R U
C37 C 0.1753(2) 0.05802(11) 0.86501(10) 0.0309(5) Uani 1 1 d . .
C38 C 0.1589(2) 0.08967(11) 0.91821(11) 0.0338(5) Uani 1 1 d . .
H38A H 0.1170 0.0744 0.9493 0.041 Uiso 1 1 calc R U
C39 C 0.2161(2) 0.14855(11) 0.91701(11) 0.0361(5) Uani 1 1 d . .
C40 C 0.2692(2) 0.15153(12) 0.86275(12) 0.0389(6) Uani 1 1 d . .
H40A H 0.3130 0.1857 0.8500 0.047 Uiso 1 1 calc R U
C41 C 0.2463(2) 0.09566(11) 0.83097(11) 0.0352(5) Uani 1 1 d . .
H41A H 0.2731 0.0852 0.7939 0.042 Uiso 1 1 calc R U
C42 C 0.0229(2) 0.23497(11) 0.73427(12) 0.0372(6) Uani 1 1 d . .
C43 C 0.0938(3) 0.20669(15) 0.68770(16) 0.0632(9) Uani 1 1 d . .
H43A H 0.0432 0.1771 0.6635 0.076 Uiso 1 1 calc R U
H43B H 0.1643 0.1852 0.7075 0.076 Uiso 1 1 calc R U
H43C H 0.1197 0.2395 0.6621 0.076 Uiso 1 1 calc R U
C44 C 0.0953(4) 0.28530(16) 0.76766(17) 0.0855(13) Uani 1 1 d . .
H44A H 0.1688 0.2675 0.7884 0.103 Uiso 1 1 calc R U
H44B H 0.0480 0.3042 0.7967 0.103 Uiso 1 1 calc R U
H44C H 0.1161 0.3169 0.7395 0.103 Uiso 1 1 calc R U
C45 C -0.0908(3) 0.26257(16) 0.70235(16) 0.0649(9) Uani 1 1 d . .
H45C H -0.0701 0.2929 0.6730 0.078 Uiso 1 1 calc R U
H45B H -0.1362 0.2830 0.7313 0.078 Uiso 1 1 calc R U
H45A H -0.1398 0.2296 0.6821 0.078 Uiso 1 1 calc R U
C46 C 0.2305(3) 0.19623(13) 0.96620(12) 0.0465(7) Uani 1 1 d . .
C47 C 0.2238(4) 0.26123(15) 0.94034(16) 0.0819(12) Uani 1 1 d . .
H47A H 0.1451 0.2676 0.9176 0.098 Uiso 1 1 calc R U
H47B H 0.2866 0.2664 0.9140 0.098 Uiso 1 1 calc R U
H47C H 0.2355 0.2915 0.9727 0.098 Uiso 1 1 calc R U
C48 C 0.3534(3) 0.18593(19) 1.00143(16) 0.0757(11) Uani 1 1 d . .
H48A H 0.4160 0.1914 0.9751 0.091 Uiso 1 1 calc R U
H48B H 0.3577 0.1439 1.0177 0.091 Uiso 1 1 calc R U
H48C H 0.3654 0.2159 1.0341 0.091 Uiso 1 1 calc R U
C49 C 0.1351(3) 0.18829(16) 1.00810(15) 0.0636(9) Uani 1 1 d . .
H49A H 0.1438 0.1476 1.0272 0.076 Uiso 1 1 calc R U
H49B H 0.0554 0.1915 0.9855 0.076 Uiso 1 1 calc R U
H49C H 0.1444 0.2206 1.0386 0.076 Uiso 1 1 calc R U
C50 C -0.19532(19) 0.00170(11) 0.80264(10) 0.0310(5) Uani 1 1 d . .
H50B H -0.1925 -0.0387 0.7822 0.037 Uiso 1 1 calc R U
H50A H -0.2392 0.0308 0.7742 0.037 Uiso 1 1 calc R U
C51 C -0.2685(2) -0.00649(11) 0.85626(11) 0.0348(5) Uani 1 1 d . .
C52 C -0.1883(2) -0.01325(13) 0.91501(11) 0.0412(6) Uani 1 1 d . .
H52A H -0.1437 0.0252 0.9238 0.049 Uiso 1 1 calc R U
H52B H -0.1319 -0.0474 0.9120 0.049 Uiso 1 1 calc R U
H52C H -0.2379 -0.0219 0.9470 0.049 Uiso 1 1 calc R U
C53 C -0.3552(2) 0.04775(13) 0.85952(14) 0.0485(7) Uani 1 1 d . .
H53A H -0.4093 0.0501 0.8224 0.058 Uiso 1 1 calc R U
H53B H -0.3097 0.0864 0.8653 0.058 Uiso 1 1 calc R U
H53C H -0.4022 0.0415 0.8930 0.058 Uiso 1 1 calc R U
C54 C -0.3412(2) -0.06626(13) 0.84465(13) 0.0474(7) Uani 1 1 d . .
H54A H -0.2864 -0.1016 0.8448 0.057 Uiso 1 1 calc R U
H54B H -0.3898 -0.0635 0.8059 0.057 Uiso 1 1 calc R U
H54C H -0.3938 -0.0718 0.8759 0.057 Uiso 1 1 calc R U
C55 C 0.2248(2) -0.05194(11) 0.85301(10) 0.0315(5) Uani 1 1 d . .
H55B H 0.2964 -0.0366 0.8358 0.038 Uiso 1 1 calc R U
H55A H 0.1935 -0.0878 0.8287 0.038 Uiso 1 1 calc R U
C56 C 0.2656(2) -0.07534(11) 0.91640(10) 0.0328(5) Uani 1 1 d . .
C57 C 0.3585(2) -0.03238(13) 0.94972(12) 0.0415(6) Uani 1 1 d . .
H57A H 0.3213 0.0077 0.9564 0.050 Uiso 1 1 calc R U
H57B H 0.4253 -0.0264 0.9260 0.050 Uiso 1 1 calc R U
H57C H 0.3884 -0.0509 0.9881 0.050 Uiso 1 1 calc R U
C58 C 0.1593(2) -0.08518(12) 0.95134(11) 0.0395(6) Uani 1 1 d . .
H58A H 0.1006 -0.1122 0.9287 0.047 Uiso 1 1 calc R U
H58B H 0.1219 -0.0452 0.9581 0.047 Uiso 1 1 calc R U
H58C H 0.1868 -0.1045 0.9897 0.047 Uiso 1 1 calc R U
C59 C 0.3266(2) -0.13741(12) 0.90729(13) 0.0453(6) Uani 1 1 d . .
H59A H 0.3900 -0.1315 0.8815 0.054 Uiso 1 1 calc R U
H59B H 0.2672 -0.1668 0.8887 0.054 Uiso 1 1 calc R U
H59C H 0.3615 -0.1536 0.9459 0.054 Uiso 1 1 calc R U
N1 N -0.03687(16) -0.15878(8) 0.72589(8) 0.0288(4) Uani 1 1 d . .
N2 N 0.06900(15) -0.06018(9) 0.70753(8) 0.0281(4) Uani 1 1 d . .
N3 N -0.07050(15) 0.02458(8) 0.81650(8) 0.0280(4) Uani 1 1 d . .
N4 N 0.13259(16) -0.00256(9) 0.84646(8) 0.0293(4) Uani 1 1 d . .
O1 O -0.05747(15) -0.11151(8) 0.84316(7) 0.0382(4) Uani 1 1 d . .
Fe1 Fe -0.15307(3) -0.08620(2) 0.62036(2) 0.02714(9) Uani 1 1 d . .
Fe2 Fe 0.08779(3) 0.13415(2) 0.84398(2) 0.02989(9) Uani 1 1 d . .

loop_
_atom_site_aniso_label
_atom_site_aniso_U_11
_atom_site_aniso_U_22
_atom_site_aniso_U_33
_atom_site_aniso_U_23
_atom_site_aniso_U_13
_atom_site_aniso_U_12
C1 0.0328(11) 0.0228(11) 0.0326(13) 0.0018(10) -0.0004(10) -0.0008(9)
C2 0.0285(11) 0.0224(11) 0.0296(12) -0.0007(9) -0.0026(9) -0.0023(9)
C3 0.0285(11) 0.0221(11) 0.0342(13) -0.0034(10) 0.0014(9) -0.0014(9)
C4 0.0304(11) 0.0272(12) 0.0341(13) -0.0023(10) 0.0034(10) -0.0035(9)
C5 0.0293(11) 0.0312(13) 0.0382(14) -0.0019(11) -0.0009(10) -0.0020(9)
C6 0.0379(12) 0.0307(13) 0.0345(13) -0.0068(11) 0.0003(10) -0.0014(10)
C7 0.0346(12) 0.0291(13) 0.0361(14) -0.0041(11) 0.0031(10) 0.0005(10)
C8 0.0268(10) 0.0255(11) 0.0292(12) 0.0010(10) 0.0023(9) -0.0019(9)
C9 0.0310(11) 0.0232(11) 0.0286(12) 0.0012(10) 0.0036(9) -0.0008(9)
C10 0.0312(11) 0.0307(13) 0.0300(12) 0.0030(10) 0.0004(9) -0.0027(9)
C11 0.0389(12) 0.0386(14) 0.0253(12) 0.0023(11) 0.0040(10) -0.0030(10)
C12 0.0335(12) 0.0353(13) 0.0320(13) -0.0016(11) 0.0067(10) -0.0003(10)
C13 0.0504(15) 0.0394(15) 0.0336(14) -0.0125(12) -0.0061(11) -0.0004(12)
C14 0.092(2) 0.0508(19) 0.0530(19) -0.0218(16) -0.0018(17) -0.0145(17)
C15 0.077(2) 0.083(2) 0.0368(16) -0.0178(17) 0.0105(15) -0.0098(18)
C16 0.088(2) 0.076(2) 0.0472(19) -0.0205(17) -0.0258(17) 0.0239(19)
C17 0.0416(13) 0.0315(13) 0.0349(14) 0.0036(11) -0.0028(11) 0.0046(10)
C18 0.0547(17) 0.067(2) 0.0562(19) 0.0085(16) 0.0073(14) 0.0283(15)
C19 0.068(2) 0.0401(17) 0.101(3) 0.0244(18) -0.0020(19) 0.0054(15)
C20 0.0553(17) 0.067(2) 0.0549(19) -0.0065(17) -0.0181(15) 0.0177(15)
C21 0.0309(11) 0.0253(12) 0.0435(14) 0.0014(11) 0.0028(10) 0.0025(9)
C22 0.0399(13) 0.0266(13) 0.0473(15) 0.0046(11) 0.0076(11) 0.0031(10)
C23 0.108(3) 0.0432(18) 0.059(2) 0.0073(16) 0.0288(19) -0.0114(18)
C24 0.0601(19) 0.0432(18) 0.126(3) 0.034(2) 0.035(2) 0.0147(15)
C25 0.070(2) 0.0441(18) 0.083(2) 0.0120(17) -0.0074(18) -0.0220(15)
C26 0.0269(11) 0.0298(13) 0.0458(15) 0.0030(11) 0.0044(10) 0.0028(9)
C27 0.0290(11) 0.0398(14) 0.0404(14) 0.0042(12) 0.0042(10) -0.0018(10)
C28 0.0497(16) 0.0621(19) 0.0457(17) 0.0033(15) 0.0051(13) -0.0231(14)
C29 0.0397(15) 0.0456(18) 0.136(4) 0.033(2) -0.0015(18) -0.0126(13)
C30 0.0634(19) 0.074(2) 0.0493(18) -0.0035(17) 0.0211(15) -0.0228(16)
C31 0.0335(11) 0.0251(12) 0.0243(11) 0.0039(9) 0.0045(9) -0.0029(9)
C32 0.0315(11) 0.0232(11) 0.0335(13) 0.0014(10) 0.0022(9) -0.0006(9)
C33 0.0364(12) 0.0322(13) 0.0352(13) -0.0019(11) 0.0058(10) -0.0001(10)
C34 0.0409(13) 0.0281(13) 0.0368(14) -0.0044(11) 0.0040(10) -0.0003(10)
C35 0.0326(12) 0.0280(12) 0.0352(13) 0.0015(10) 0.0019(10) 0.0002(9)
C36 0.0310(11) 0.0298(13) 0.0313(12) 0.0014(10) 0.0032(9) -0.0008(9)
C37 0.0321(11) 0.0288(12) 0.0302(13) 0.0024(10) -0.0031(9) -0.0039(9)
C38 0.0380(12) 0.0292(12) 0.0329(13) 0.0010(11) -0.0012(10) -0.0005(10)
C39 0.0385(13) 0.0325(13) 0.0358(13) -0.0009(11) -0.0028(10) -0.0010(10)
C40 0.0371(13) 0.0330(14) 0.0459(15) -0.0004(12) 0.0010(11) -0.0072(10)
C41 0.0344(12) 0.0332(13) 0.0378(14) -0.0014(11) 0.0029(10) -0.0032(10)
C42 0.0411(13) 0.0280(13) 0.0417(15) 0.0057(11) 0.0020(11) -0.0027(10)
C43 0.070(2) 0.0517(19) 0.074(2) 0.0241(17) 0.0331(17) 0.0061(15)
C44 0.133(3) 0.056(2) 0.063(2) 0.0133(18) -0.007(2) -0.054(2)
C45 0.0615(19) 0.057(2) 0.076(2) 0.0334(18) 0.0088(17) 0.0105(15)
C46 0.0609(17) 0.0366(15) 0.0391(15) -0.0082(12) -0.0068(13) -0.0053(13)
C47 0.154(4) 0.0354(17) 0.053(2) -0.0128(16) -0.003(2) -0.014(2)
C48 0.072(2) 0.083(3) 0.065(2) -0.022(2) -0.0206(18) -0.0122(19)
C49 0.082(2) 0.056(2) 0.0521(19) -0.0188(16) 0.0043(16) 0.0010(17)
C50 0.0310(11) 0.0311(13) 0.0309(13) -0.0003(10) 0.0029(9) -0.0039(9)
C51 0.0350(12) 0.0348(14) 0.0361(14) 0.0005(11) 0.0098(10) -0.0025(10)
C52 0.0511(15) 0.0425(15) 0.0315(13) 0.0015(12) 0.0119(11) -0.0033(12)
C53 0.0440(15) 0.0505(17) 0.0539(18) 0.0015(14) 0.0176(13) 0.0039(13)
C54 0.0448(15) 0.0467(16) 0.0529(17) -0.0005(14) 0.0149(13) -0.0138(12)
C55 0.0322(11) 0.0316(13) 0.0305(13) -0.0019(10) 0.0026(10) 0.0036(10)
C56 0.0375(12) 0.0318(13) 0.0289(12) 0.0011(10) 0.0029(10) 0.0021(10)
C57 0.0399(13) 0.0477(16) 0.0360(14) -0.0022(12) 0.0004(11) 0.0017(11)
C58 0.0439(14) 0.0407(15) 0.0340(14) 0.0052(12) 0.0041(11) -0.0013(11)
C59 0.0512(15) 0.0377(15) 0.0459(16) 0.0046(13) 0.0009(12) 0.0123(12)
N1 0.0304(9) 0.0220(10) 0.0326(11) 0.0002(8) -0.0025(8) 0.0008(8)
N2 0.0256(9) 0.0276(10) 0.0307(10) 0.0018(8) 0.0015(8) -0.0001(7)
N3 0.0291(9) 0.0239(10) 0.0311(10) -0.0024(8) 0.0044(8) -0.0017(8)
N4 0.0329(10) 0.0246(10) 0.0297(10) -0.0012(8) 0.0004(8) 0.0006(8)
O1 0.0525(10) 0.0294(9) 0.0338(9) 0.0030(8) 0.0092(8) -0.0049(8)
Fe1 0.02746(16) 0.02654(18) 0.02707(18) -0.00174(14) 0.00166(12) -0.00019(13)
Fe2 0.03362(17) 0.02515(18) 0.03041(18) -0.00029(14) 0.00158(13) -0.00254(13)

loop_
_atom_type_symbol
_atom_type_description
_atom_type_scat_dispersion_real
_atom_type_scat_dispersion_imag
_atom_type_scat_source
C C 0.0033 0.0016 'International Tables Vol C Tables 4.2.6.8 and 6.1.1.4'
H H 0.0000 0.0000 'International Tables Vol C Tables 4.2.6.8 and 6.1.1.4'
N N 0.0061 0.0033 'International Tables Vol C Tables 4.2.6.8 and 6.1.1.4'
O O 0.0106 0.0060 'International Tables Vol C Tables 4.2.6.8 and 6.1.1.4'
Fe Fe 0.3463 0.8444 'International Tables Vol C Tables 4.2.6.8 and 6.1.1.4'

loop_
_geom_angle_atom_site_label_1
_geom_angle_atom_site_label_2
_geom_angle_atom_site_label_3
_geom_angle
O1 C1 C2 129.6(2)
O1 C1 C31 112.0(2)
C2 C1 C31 118.2(2)
C1 C2 N1 118.6(2)
C1 C2 N2 121.90(19)
N1 C2 N2 119.41(19)
C7 C3 N1 127.4(2)
C7 C3 C4 107.26(19)
N1 C3 C4 125.2(2)
C7 C3 Fe1 69.77(14)
N1 C3 Fe1 122.47(15)
C4 C3 Fe1 69.97(13)
C5 C4 C3 107.9(2)
C5 C4 Fe1 70.35(14)
C3 C4 Fe1 68.75(13)
C5 C4 H4A 126.1
C3 C4 H4A 126.1
Fe1 C4 H4A 126.4
C4 C5 C6 108.9(2)
C4 C5 Fe1 68.94(13)
C6 C5 Fe1 70.09(13)
C4 C5 H5A 125.6
C6 C5 H5A 125.6
Fe1 C5 H5A 127.0
C7 C6 C5 106.3(2)
C7 C6 C13 125.6(2)
C5 C6 C13 127.7(2)
C7 C6 Fe1 68.08(13)
C5 C6 Fe1 69.33(13)
C13 C6 Fe1 133.20(19)
C3 C7 C6 109.7(2)
C3 C7 Fe1 69.35(13)
C6 C7 Fe1 71.07(14)
C3 C7 H7A 125.1
C6 C7 H7A 125.1
Fe1 C7 H7A 126.0
C9 C8 N2 124.1(2)
C9 C8 C12 106.70(19)
N2 C8 C12 129.1(2)
C9 C8 Fe1 70.35(12)
N2 C8 Fe1 123.22(15)
C12 C8 Fe1 68.75(13)
C8 C9 C10 109.6(2)
C8 C9 Fe1 68.77(13)
C10 C9 Fe1 71.00(13)
C8 C9 H9A 125.2
C10 C9 H9A 125.2
Fe1 C9 H9A 126.6
C11 C10 C9 106.6(2)
C11 C10 C17 127.9(2)
C9 C10 C17 125.0(2)
C11 C10 Fe1 68.71(14)
C9 C10 Fe1 68.54(13)
C17 C10 Fe1 133.57(16)
C10 C11 C12 108.8(2)
C10 C11 Fe1 71.04(14)
C12 C11 Fe1 68.13(14)
C10 C11 H11A 125.6
C12 C11 H11A 125.6
Fe1 C11 H11A 126.8
C11 C12 C8 108.3(2)
C11 C12 Fe1 70.91(13)
C8 C12 Fe1 69.79(13)
C11 C12 H12A 125.9
C8 C12 H12A 125.9
Fe1 C12 H12A 125.0
C6 C13 C14 107.5(2)
C6 C13 C16 111.0(2)
C14 C13 C16 109.4(3)
C6 C13 C15 111.2(2)
C14 C13 C15 109.1(3)
C16 C13 C15 108.6(3)
C13 C14 H14A 109.5
C13 C14 H14B 109.5
H14A C14 H14B 109.5
C13 C14 H14C 109.5
H14A C14 H14C 109.5
H14B C14 H14C 109.5
C13 C15 H15A 109.5
C13 C15 H15B 109.5
H15A C15 H15B 109.5
C13 C15 H15C 109.5
H15A C15 H15C 109.5
H15B C15 H15C 109.5
C13 C16 H16C 109.5
C13 C16 H16B 109.5
H16C C16 H16B 109.5
C13 C16 H16A 109.5
H16C C16 H16A 109.5
H16B C16 H16A 109.5
C10 C17 C18 111.5(2)
C10 C17 C19 108.1(2)
C18 C17 C19 109.2(3)
C10 C17 C20 110.3(2)
C18 C17 C20 107.6(2)
C19 C17 C20 110.1(3)
C17 C18 H18A 109.5
C17 C18 H18B 109.5
H18A C18 H18B 109.5
C17 C18 H18C 109.5
H18A C18 H18C 109.5
H18B C18 H18C 109.5
C17 C19 H19A 109.5
C17 C19 H19B 109.5
H19A C19 H19B 109.5
C17 C19 H19C 109.5
H19A C19 H19C 109.5
H19B C19 H19C 109.5
C17 C20 H20A 109.5
C17 C20 H20B 109.5
H20A C20 H20B 109.5
C17 C20 H20C 109.5
H20A C20 H20C 109.5
H20B C20 H20C 109.5
N1 C21 C22 116.23(19)
N1 C21 H21B 108.2
C22 C21 H21B 108.2
N1 C21 H21A 108.2
C22 C21 H21A 108.2
H21B C21 H21A 107.4
C24 C22 C23 109.7(3)
C24 C22 C25 107.0(3)
C23 C22 C25 108.1(3)
C24 C22 C21 109.0(2)
C23 C22 C21 111.7(2)
C25 C22 C21 111.2(2)
C22 C23 H23A 109.5
C22 C23 H23B 109.5
H23A C23 H23B 109.5
C22 C23 H23C 109.5
H23A C23 H23C 109.5
H23B C23 H23C 109.5
C22 C24 H24A 109.5
C22 C24 H24B 109.5
H24A C24 H24B 109.5
C22 C24 H24C 109.5
H24A C24 H24C 109.5
H24B C24 H24C 109.5
C22 C25 H25A 109.5
C22 C25 H25B 109.5
H25A C25 H25B 109.5
C22 C25 H25C 109.5
H25A C25 H25C 109.5
H25B C25 H25C 109.5
N2 C26 C27 117.30(19)
N2 C26 H26A 108.0
C27 C26 H26A 108.0
N2 C26 H26B 108.0
C27 C26 H26B 108.0
H26A C26 H26B 107.2
C29 C27 C28 107.1(3)
C29 C27 C30 110.0(3)
C28 C27 C30 107.2(2)
C29 C27 C26 115.6(2)
C28 C27 C26 109.4(2)
C30 C27 C26 107.3(2)
C27 C28 H28A 109.5
C27 C28 H28B 109.5
H28A C28 H28B 109.5
C27 C28 H28C 109.5
H28A C28 H28C 109.5
H28B C28 H28C 109.5
C27 C29 H29A 109.5
C27 C29 H29B 109.5
H29A C29 H29B 109.5
C27 C29 H29C 109.5
H29A C29 H29C 109.5
H29B C29 H29C 109.5
C27 C30 H30A 109.5
C27 C30 H30B 109.5
H30A C30 H30B 109.5
C27 C30 H30C 109.5
H30A C30 H30C 109.5
H30B C30 H30C 109.5
N4 C31 N3 124.6(2)
N4 C31 C1 119.70(19)
N3 C31 C1 115.44(18)
C33 C32 N3 129.6(2)
C33 C32 C36 108.3(2)
N3 C32 C36 122.1(2)
C33 C32 Fe2 71.43(13)
N3 C32 Fe2 123.57(15)
C36 C32 Fe2 72.06(13)
C32 C33 C34 107.1(2)
C32 C33 Fe2 66.53(13)
C34 C33 Fe2 71.78(14)
C32 C33 H33A 126.5
C34 C33 H33A 126.5
Fe2 C33 H33A 126.7
C33 C34 C35 109.5(2)
C33 C34 Fe2 67.46(13)
C35 C34 Fe2 71.23(13)
C33 C34 H34A 125.2
C35 C34 H34A 125.2
Fe2 C34 H34A 127.7
C36 C35 C34 106.6(2)
C36 C35 C42 125.5(2)
C34 C35 C42 127.7(2)
C36 C35 Fe2 67.11(13)
C34 C35 Fe2 68.75(13)
C42 C35 Fe2 132.99(16)
C35 C36 C32 108.4(2)
C35 C36 Fe2 72.55(14)
C32 C36 Fe2 65.86(13)
C35 C36 H36A 125.8
C32 C36 H36A 125.8
Fe2 C36 H36A 127.3
C38 C37 C41 108.6(2)
C38 C37 N4 128.0(2)
C41 C37 N4 123.4(2)
C38 C37 Fe2 71.78(14)
C41 C37 Fe2 71.56(14)
N4 C37 Fe2 123.72(15)
C37 C38 C39 108.2(2)
C37 C38 Fe2 66.46(13)
C39 C38 Fe2 72.26(14)
C37 C38 H38A 125.9
C39 C38 H38A 125.9
Fe2 C38 H38A 126.9
C40 C39 C38 106.9(2)
C40 C39 C46 125.7(2)
C38 C39 C46 127.1(2)
C40 C39 Fe2 69.19(14)
C38 C39 Fe2 67.08(13)
C46 C39 Fe2 133.60(18)
C41 C40 C39 109.2(2)
C41 C40 Fe2 67.84(13)
C39 C40 Fe2 70.64(14)
C41 C40 H40A 125.4
C39 C40 H40A 125.4
Fe2 C40 H40A 127.7
C40 C41 C37 107.1(2)
C40 C41 Fe2 71.68(14)
C37 C41 Fe2 66.35(13)
C40 C41 H41A 126.5
C37 C41 H41A 126.5
Fe2 C41 H41A 127.0
C44 C42 C35 110.7(2)
C44 C42 C45 109.3(3)
C35 C42 C45 108.5(2)
C44 C42 C43 110.0(3)
C35 C42 C43 110.3(2)
C45 C42 C43 108.0(3)
C42 C43 H43A 109.5
C42 C43 H43B 109.5
H43A C43 H43B 109.5
C42 C43 H43C 109.5
H43A C43 H43C 109.5
H43B C43 H43C 109.5
C42 C44 H44A 109.5
C42 C44 H44B 109.5
H44A C44 H44B 109.5
C42 C44 H44C 109.5
H44A C44 H44C 109.5
H44B C44 H44C 109.5
C42 C45 H45C 109.5
C42 C45 H45B 109.5
H45C C45 H45B 109.5
C42 C45 H45A 109.5
H45C C45 H45A 109.5
H45B C45 H45A 109.5
C39 C46 C49 111.1(2)
C39 C46 C47 110.5(2)
C49 C46 C47 109.7(3)
C39 C46 C48 107.3(2)
C49 C46 C48 108.5(3)
C47 C46 C48 109.6(3)
C46 C47 H47A 109.5
C46 C47 H47B 109.5
H47A C47 H47B 109.5
C46 C47 H47C 109.5
H47A C47 H47C 109.5
H47B C47 H47C 109.5
C46 C48 H48A 109.5
C46 C48 H48B 109.5
H48A C48 H48B 109.5
C46 C48 H48C 109.5
H48A C48 H48C 109.5
H48B C48 H48C 109.5
C46 C49 H49A 109.5
C46 C49 H49B 109.5
H49A C49 H49B 109.5
C46 C49 H49C 109.5
H49A C49 H49C 109.5
H49B C49 H49C 109.5
N3 C50 C51 116.42(19)
N3 C50 H50B 108.2
C51 C50 H50B 108.2
N3 C50 H50A 108.2
C51 C50 H50A 108.2
H50B C50 H50A 107.3
C52 C51 C53 110.3(2)
C52 C51 C54 108.5(2)
C53 C51 C54 108.9(2)
C52 C51 C50 112.32(19)
C53 C51 C50 110.3(2)
C54 C51 C50 106.4(2)
C51 C52 H52A 109.5
C51 C52 H52B 109.5
H52A C52 H52B 109.5
C51 C52 H52C 109.5
H52A C52 H52C 109.5
H52B C52 H52C 109.5
C51 C53 H53A 109.5
C51 C53 H53B 109.5
H53A C53 H53B 109.5
C51 C53 H53C 109.5
H53A C53 H53C 109.5
H53B C53 H53C 109.5
C51 C54 H54A 109.5
C51 C54 H54B 109.5
H54A C54 H54B 109.5
C51 C54 H54C 109.5
H54A C54 H54C 109.5
H54B C54 H54C 109.5
N4 C55 C56 117.31(19)
N4 C55 H55B 108.0
C56 C55 H55B 108.0
N4 C55 H55A 108.0
C56 C55 H55A 108.0
H55B C55 H55A 107.2
C58 C56 C57 111.2(2)
C58 C56 C59 109.7(2)
C57 C56 C59 107.9(2)
C58 C56 C55 111.29(19)
C57 C56 C55 111.9(2)
C59 C56 C55 104.6(2)
C56 C57 H57A 109.5
C56 C57 H57B 109.5
H57A C57 H57B 109.5
C56 C57 H57C 109.5
H57A C57 H57C 109.5
H57B C57 H57C 109.5
C56 C58 H58A 109.5
C56 C58 H58B 109.5
H58A C58 H58B 109.5
C56 C58 H58C 109.5
H58A C58 H58C 109.5
H58B C58 H58C 109.5
C56 C59 H59A 109.5
C56 C59 H59B 109.5
H59A C59 H59B 109.5
C56 C59 H59C 109.5
H59A C59 H59C 109.5
H59B C59 H59C 109.5
C3 N1 C2 116.62(18)
C3 N1 C21 118.49(19)
C2 N1 C21 120.64(17)
C8 N2 C2 113.46(16)
C8 N2 C26 111.75(18)
C2 N2 C26 113.58(17)
C31 N3 C32 124.76(18)
C31 N3 C50 119.95(19)
C32 N3 C50 114.58(17)
C31 N4 C37 125.40(19)
C31 N4 C55 119.66(19)
C37 N4 C55 114.83(18)
C12 Fe1 C3 114.93(9)
C12 Fe1 C7 102.64(10)
C3 Fe1 C7 40.88(9)
C12 Fe1 C8 41.47(9)
C3 Fe1 C8 94.81(9)
C7 Fe1 C8 111.76(9)
C12 Fe1 C4 152.18(9)
C3 Fe1 C4 41.28(9)
C7 Fe1 C4 68.60(10)
C8 Fe1 C4 115.38(9)
C12 Fe1 C9 68.62(9)
C3 Fe1 C9 112.49(9)
C7 Fe1 C9 147.43(9)
C8 Fe1 C9 40.87(9)
C4 Fe1 C9 103.95(9)
C12 Fe1 C11 40.96(9)
C3 Fe1 C11 155.43(9)
C7 Fe1 C11 126.73(10)
C8 Fe1 C11 69.08(9)
C4 Fe1 C11 162.65(9)
C9 Fe1 C11 67.79(9)
C12 Fe1 C5 161.95(10)
C3 Fe1 C5 68.92(9)
C7 Fe1 C5 68.13(9)
C8 Fe1 C5 155.68(10)
C4 Fe1 C5 40.70(9)
C9 Fe1 C5 127.58(9)
C11 Fe1 C5 131.86(9)
C12 Fe1 C6 122.50(10)
C3 Fe1 C6 69.32(9)
C7 Fe1 C6 40.85(9)
C8 Fe1 C6 151.03(9)
C4 Fe1 C6 68.88(10)
C9 Fe1 C6 167.60(9)
C11 Fe1 C6 116.08(10)
C5 Fe1 C6 40.58(10)
C12 Fe1 C10 68.76(9)
C3 Fe1 C10 151.57(9)
C7 Fe1 C10 166.65(10)
C8 Fe1 C10 69.07(9)
C4 Fe1 C10 123.78(9)
C9 Fe1 C10 40.46(9)
C11 Fe1 C10 40.25(9)
C5 Fe1 C10 117.00(9)
C6 Fe1 C10 134.63(9)
C32 Fe2 C37 93.11(9)
C32 Fe2 C33 42.04(10)
C37 Fe2 C33 117.27(10)
C32 Fe2 C41 118.12(10)
C37 Fe2 C41 42.09(10)
C33 Fe2 C41 156.69(10)
C32 Fe2 C38 107.00(10)
C37 Fe2 C38 41.76(10)
C33 Fe2 C38 101.59(10)
C41 Fe2 C38 69.73(10)
C32 Fe2 C36 42.08(9)
C37 Fe2 C36 108.30(10)
C33 Fe2 C36 69.74(10)
C41 Fe2 C36 103.47(10)
C38 Fe2 C36 142.60(10)
C32 Fe2 C40 158.58(10)
C37 Fe2 C40 69.24(10)
C33 Fe2 C40 157.56(10)
C41 Fe2 C40 40.48(10)
C38 Fe2 C40 68.26(10)
C36 Fe2 C40 130.61(10)
C32 Fe2 C34 69.34(9)
C37 Fe2 C34 158.03(10)
C33 Fe2 C34 40.76(10)
C41 Fe2 C34 158.68(10)
C38 Fe2 C34 129.26(10)
C36 Fe2 C34 67.86(10)
C40 Fe2 C34 130.51(10)
C32 Fe2 C39 145.50(10)
C37 Fe2 C39 69.48(10)
C33 Fe2 C39 119.41(10)
C41 Fe2 C39 68.67(10)
C38 Fe2 C39 40.66(10)
C36 Fe2 C39 170.76(10)
C40 Fe2 C39 40.16(10)
C34 Fe2 C39 117.68(10)
C32 Fe2 C35 69.70(9)
C37 Fe2 C35 146.69(10)
C33 Fe2 C35 68.88(9)
C41 Fe2 C35 121.02(10)
C38 Fe2 C35 169.20(10)
C36 Fe2 C35 40.33(9)
C40 Fe2 C35 118.65(10)
C34 Fe2 C35 40.02(9)
C39 Fe2 C35 139.03(9)

loop_
_geom_bond_atom_site_label_1
_geom_bond_atom_site_label_2
_geom_bond_distance
C1 O1 1.278(3)
C1 C2 1.362(3)
C1 C31 1.522(3)
C2 N1 1.429(3)
C2 N2 1.464(3)
C3 C7 1.411(3)
C3 N1 1.416(3)
C3 C4 1.428(3)
C3 Fe1 2.018(2)
C4 C5 1.421(3)
C4 Fe1 2.034(2)
C4 H4A 0.9500
C5 C6 1.427(3)
C5 Fe1 2.053(2)
C5 H5A 0.9500
C6 C7 1.426(3)
C6 C13 1.512(3)
C6 Fe1 2.063(2)
C7 Fe1 2.023(2)
C7 H7A 0.9500
C8 C9 1.422(3)
C8 N2 1.425(3)
C8 C12 1.429(3)
C8 Fe1 2.025(2)
C9 C10 1.426(3)
C9 Fe1 2.046(2)
C9 H9A 0.9500
C10 C11 1.420(3)
C10 C17 1.510(3)
C10 Fe1 2.079(2)
C11 C12 1.421(3)
C11 Fe1 2.048(2)
C11 H11A 0.9500
C12 Fe1 2.011(2)
C12 H12A 0.9500
C13 C14 1.521(4)
C13 C16 1.524(4)
C13 C15 1.529(4)
C14 H14A 0.9800
C14 H14B 0.9800
C14 H14C 0.9800
C15 H15A 0.9800
C15 H15B 0.9800
C15 H15C 0.9800
C16 H16C 0.9800
C16 H16B 0.9800
C16 H16A 0.9800
C17 C18 1.519(4)
C17 C19 1.522(4)
C17 C20 1.526(4)
C18 H18A 0.9800
C18 H18B 0.9800
C18 H18C 0.9800
C19 H19A 0.9800
C19 H19B 0.9800
C19 H19C 0.9800
C20 H20A 0.9800
C20 H20B 0.9800
C20 H20C 0.9800
C21 N1 1.460(3)
C21 C22 1.534(3)
C21 H21B 0.9900
C21 H21A 0.9900
C22 C24 1.506(4)
C22 C23 1.514(4)
C22 C25 1.532(4)
C23 H23A 0.9800
C23 H23B 0.9800
C23 H23C 0.9800
C24 H24A 0.9800
C24 H24B 0.9800
C24 H24C 0.9800
C25 H25A 0.9800
C25 H25B 0.9800
C25 H25C 0.9800
C26 N2 1.477(3)
C26 C27 1.573(3)
C26 H26A 0.9900
C26 H26B 0.9900
C27 C29 1.509(4)
C27 C28 1.516(4)
C27 C30 1.521(4)
C28 H28A 0.9800
C28 H28B 0.9800
C28 H28C 0.9800
C29 H29A 0.9800
C29 H29B 0.9800
C29 H29C 0.9800
C30 H30A 0.9800
C30 H30B 0.9800
C30 H30C 0.9800
C31 N4 1.337(3)
C31 N3 1.348(3)
C32 C33 1.421(3)
C32 N3 1.428(3)
C32 C36 1.429(3)
C32 Fe2 1.946(2)
C33 C34 1.422(3)
C33 Fe2 2.011(2)
C33 H33A 0.9500
C34 C35 1.427(3)
C34 Fe2 2.068(2)
C34 H34A 0.9500
C35 C36 1.426(3)
C35 C42 1.510(3)
C35 Fe2 2.101(2)
C36 Fe2 2.029(2)
C36 H36A 0.9500
C37 C38 1.415(3)
C37 C41 1.425(3)
C37 N4 1.440(3)
C37 Fe2 1.948(2)
C38 C39 1.428(3)
C38 Fe2 2.018(2)
C38 H38A 0.9500
C39 C40 1.426(4)
C39 C46 1.511(4)
C39 Fe2 2.087(2)
C40 C41 1.414(3)
C40 Fe2 2.067(2)
C40 H40A 0.9500
C41 Fe2 2.017(2)
C41 H41A 0.9500
C42 C44 1.508(4)
C42 C45 1.515(4)
C42 C43 1.520(4)
C43 H43A 0.9800
C43 H43B 0.9800
C43 H43C 0.9800
C44 H44A 0.9800
C44 H44B 0.9800
C44 H44C 0.9800
C45 H45C 0.9800
C45 H45B 0.9800
C45 H45A 0.9800
C46 C49 1.520(4)
C46 C47 1.520(4)
C46 C48 1.529(4)
C47 H47A 0.9800
C47 H47B 0.9800
C47 H47C 0.9800
C48 H48A 0.9800
C48 H48B 0.9800
C48 H48C 0.9800
C49 H49A 0.9800
C49 H49B 0.9800
C49 H49C 0.9800
C50 N3 1.486(3)
C50 C51 1.552(3)
C50 H50B 0.9900
C50 H50A 0.9900
C51 C52 1.524(4)
C51 C53 1.532(4)
C51 C54 1.535(3)
C52 H52A 0.9800
C52 H52B 0.9800
C52 H52C 0.9800
C53 H53A 0.9800
C53 H53B 0.9800
C53 H53C 0.9800
C54 H54A 0.9800
C54 H54B 0.9800
C54 H54C 0.9800
C55 N4 1.483(3)
C55 C56 1.539(3)
C55 H55B 0.9900
C55 H55A 0.9900
C56 C58 1.521(3)
C56 C57 1.529(3)
C56 C59 1.531(3)
C57 H57A 0.9800
C57 H57B 0.9800
C57 H57C 0.9800
C58 H58A 0.9800
C58 H58B 0.9800
C58 H58C 0.9800
C59 H59A 0.9800
C59 H59B 0.9800
C59 H59C 0.9800
